data_7001580
loop_
_publ_author_name
'Mijanuddin, Md.'
'Jana, Atish D.'
'Ray, Ambarish'
'Drew, Michael G. B.'
'Das, Kalyan K.'
'Pramanik, Anup'
'Ali, Mahammad'

_publ_section_title
;
 Geometrical isomers of [TEAH][Co(LSe)2]&#x00B7;xH2O: synthesis,
 structural, spectroscopic and computational studies
;
_journal_issue 26
_journal_name_full 'Dalton Transactions'
_journal_page_first 5164
_journal_page_last 5170
_journal_paper_doi 10.1039/b901040h
_journal_year 2009
_chemical_formula_sum 'C62 H98 Co N O5 Se2'
_chemical_formula_weight 1154.26
_chemical_name_systematic
;

?

;
_space_group_IT_number 2
_symmetry_cell_setting triclinic
_symmetry_space_group_name_Hall '-P 1'
_symmetry_space_group_name_H-M 'P -1'
_atom_sites_solution_hydrogens geom
_atom_sites_solution_primary direct
_atom_sites_solution_secondary difmap
_audit_creation_method SHELXL-97
_cell_angle_alpha 90.238(14)
_cell_angle_beta 98.366(15)
_cell_angle_gamma 106.126(13)
_cell_formula_units_Z 2
_cell_length_a 12.4294(17)
_cell_length_b 13.837(2)
_cell_length_c 19.810(4)
_cell_measurement_reflns_used 19210
_cell_measurement_temperature 150(2)
_cell_measurement_theta_max 30.11
_cell_measurement_theta_min 2.68
_cell_volume 3234.6(10)
_computing_cell_refinement 'Crysalis, Oxford Diffraction'
_computing_data_collection 'Crysalis, Oxford Diffraction'
_computing_data_reduction 'Crysalis, Oxford Diffraction'
_computing_molecular_graphics PLATON(Spek,2004)
_computing_structure_refinement 'SHELXL-97 (Sheldrick, 1997)'
_computing_structure_solution 'SHELXS-97 (Sheldrick, 1997)'
_diffrn_ambient_temperature 150(2)
_diffrn_measured_fraction_theta_full 0.795
_diffrn_measured_fraction_theta_max 0.795
_diffrn_measurement_device 'Oxford Diffaction X-Calibur System'
_diffrn_measurement_method '321 frames, counting time 10 s.'
_diffrn_radiation_monochromator graphite
_diffrn_radiation_source 'fine-focus sealed tube'
_diffrn_radiation_type MoK\a
_diffrn_radiation_wavelength 0.71073
_diffrn_reflns_av_R_equivalents 0.0740
_diffrn_reflns_av_sigmaI/netI 0.2506
_diffrn_reflns_limit_h_max 15
_diffrn_reflns_limit_h_min -17
_diffrn_reflns_limit_k_max 19
_diffrn_reflns_limit_k_min -19
_diffrn_reflns_limit_l_max 27
_diffrn_reflns_limit_l_min -16
_diffrn_reflns_number 19210
_diffrn_reflns_theta_full 30.11
_diffrn_reflns_theta_max 30.11
_diffrn_reflns_theta_min 2.68
_diffrn_standards_decay_% n/a
_diffrn_standards_interval_count n/a
_diffrn_standards_interval_time n/a
_diffrn_standards_number n/a
_exptl_absorpt_coefficient_mu 1.434
_exptl_absorpt_correction_T_max 1.000
_exptl_absorpt_correction_T_min 0.777
_exptl_absorpt_correction_type empirical
_exptl_absorpt_process_details 'ABSPACK, Oxford Diffraction Ltd'
_exptl_crystal_colour reddish-brown
_exptl_crystal_density_diffrn 1.185
_exptl_crystal_density_method 'not measured'
_exptl_crystal_description needle
_exptl_crystal_F_000 1224
_exptl_crystal_size_max 0.26
_exptl_crystal_size_mid 0.03
_exptl_crystal_size_min 0.03
_refine_diff_density_max 3.318
_refine_diff_density_min -1.135
_refine_diff_density_rms 0.144
_refine_ls_extinction_method none
_refine_ls_goodness_of_fit_ref 0.979
_refine_ls_hydrogen_treatment constr
_refine_ls_matrix_type full
_refine_ls_number_parameters 667
_refine_ls_number_reflns 15144
_refine_ls_number_restraints 24
_refine_ls_restrained_S_all 0.980
_refine_ls_R_factor_all 0.2183
_refine_ls_R_factor_gt 0.1021
_refine_ls_shift/su_max 0.001
_refine_ls_shift/su_mean 0.000
_refine_ls_structure_factor_coef Fsqd
_refine_ls_weighting_details
;

_refine_ls_weighting_details

w=1/[\s^2^(Fo^2^)+(0.1058P)^2^+0.0000P] where P=(Fo^2^+2Fc^2^)/3

;
_refine_ls_weighting_scheme calc
_refine_ls_wR_factor_gt 0.2272
_refine_ls_wR_factor_ref 0.2568
_reflns_number_gt 5761
_reflns_number_total 15144
_reflns_threshold_expression >2sigma(I)
_cod_data_source_file b901040h.txt
_cod_data_source_block 1
_cod_original_cell_volume 3234.6(9)
_cod_original_sg_symbol_H-M P-1
_cod_database_code 7001580

loop_
_symmetry_equiv_pos_as_xyz
'x, y, z'
'-x, -y, -z'

loop_
_atom_site_label
_atom_site_type_symbol
_atom_site_fract_x
_atom_site_fract_y
_atom_site_fract_z
_atom_site_U_iso_or_equiv
_atom_site_adp_type
_atom_site_occupancy
_atom_site_symmetry_multiplicity
_atom_site_calc_flag
_atom_site_refinement_flags
_atom_site_disorder_assembly
_atom_site_disorder_group
Co1 Co 0.06072(10) -0.10355(9) -0.24946(6) 0.0253(3) Uani 1 1 d . . .
O11 O -0.0638(5) -0.2206(4) -0.2707(3) 0.0305(14) Uani 1 1 d . . .
C12 C -0.1233(7) -0.2591(6) -0.2237(4) 0.028(2) Uani 1 1 d . . .
C13 C -0.2092(7) -0.3558(6) -0.2371(4) 0.031(2) Uani 1 1 d . . .
C14 C -0.1736(6) -0.2523(6) -0.1088(4) 0.0219(18) Uani 1 1 d U . .
H14 H -0.1617 -0.2168 -0.0671 0.026 Uiso 1 1 calc R . .
C15 C -0.2524(6) -0.3465(6) -0.1190(4) 0.0203(18) Uani 1 1 d . . .
C16 C -0.2691(7) -0.3937(6) -0.1837(4) 0.029(2) Uani 1 1 d . . .
H16 H -0.3244 -0.4553 -0.1919 0.035 Uiso 1 1 calc R . .
C17 C -0.1133(6) -0.2111(5) -0.1591(4) 0.0222(18) Uani 1 1 d . . .
C151 C -0.3207(7) -0.4009(6) -0.0649(4) 0.029(2) Uani 1 1 d . . .
C152 C -0.2887(8) -0.3408(7) 0.0039(4) 0.039(2) Uani 1 1 d . . .
H15A H -0.2079 -0.3225 0.0172 0.047 Uiso 1 1 calc R . .
H15B H -0.3246 -0.3813 0.0380 0.047 Uiso 1 1 calc R . .
H15C H -0.3134 -0.2810 -0.0004 0.047 Uiso 1 1 calc R . .
C153 C -0.4487(7) -0.4186(7) -0.0885(5) 0.041(2) Uani 1 1 d . . .
H15D H -0.4658 -0.3550 -0.0903 0.050 Uiso 1 1 calc R . .
H15E H -0.4903 -0.4599 -0.0568 0.050 Uiso 1 1 calc R . .
H15F H -0.4696 -0.4518 -0.1330 0.050 Uiso 1 1 calc R . .
C154 C -0.2963(8) -0.5024(6) -0.0520(5) 0.041(2) Uani 1 1 d . . .
H15G H -0.3144 -0.5422 -0.0940 0.050 Uiso 1 1 calc R . .
H15H H -0.3417 -0.5373 -0.0195 0.050 Uiso 1 1 calc R . .
H15I H -0.2176 -0.4913 -0.0342 0.050 Uiso 1 1 calc R . .
C171 C -0.2272(9) -0.4142(8) -0.3065(5) 0.048(3) Uani 1 1 d . . .
C172 C -0.1183(9) -0.4406(8) -0.3160(5) 0.058(3) Uani 1 1 d . . .
H17A H -0.1291 -0.4758 -0.3594 0.069 Uiso 1 1 calc R . .
H17B H -0.1003 -0.4826 -0.2801 0.069 Uiso 1 1 calc R . .
H17C H -0.0572 -0.3798 -0.3143 0.069 Uiso 1 1 calc R . .
C173 C -0.3229(10) -0.5136(8) -0.3101(5) 0.077(4) Uani 1 1 d . . .
H17D H -0.3473 -0.5379 -0.3569 0.093 Uiso 1 1 calc R . .
H17E H -0.3856 -0.5021 -0.2914 0.093 Uiso 1 1 calc R . .
H17F H -0.2954 -0.5628 -0.2844 0.093 Uiso 1 1 calc R . .
C174 C -0.2583(9) -0.3537(8) -0.3648(5) 0.061(3) Uani 1 1 d . . .
H17G H -0.1980 -0.2930 -0.3657 0.073 Uiso 1 1 calc R . .
H17H H -0.3265 -0.3369 -0.3592 0.073 Uiso 1 1 calc R . .
H17I H -0.2703 -0.3924 -0.4069 0.073 Uiso 1 1 calc R . .
O21 O -0.0290(5) -0.0192(4) -0.2846(3) 0.0316(15) Uani 1 1 d . . .
C22 C -0.0548(7) 0.0200(5) -0.1727(4) 0.0236(19) Uani 1 1 d . . .
C23 C -0.0579(7) 0.0400(6) -0.2411(4) 0.027(2) Uani 1 1 d . . .
C24 C -0.0958(7) 0.1226(6) -0.2646(5) 0.032(2) Uani 1 1 d . . .
C241 C -0.1007(9) 0.1512(7) -0.3403(5) 0.042(3) Uani 1 1 d . . .
C242 C -0.1849(9) 0.0634(8) -0.3855(5) 0.061(3) Uani 1 1 d . . .
H24A H -0.1889 0.0808 -0.4325 0.074 Uiso 1 1 calc R . .
H24B H -0.2586 0.0510 -0.3721 0.074 Uiso 1 1 calc R . .
H24C H -0.1596 0.0040 -0.3800 0.074 Uiso 1 1 calc R . .
C243 C -0.1303(9) 0.2558(7) -0.3515(5) 0.048(3) Uani 1 1 d U . .
H24D H -0.0662 0.3101 -0.3321 0.058 Uiso 1 1 calc R . .
H24E H -0.1942 0.2558 -0.3295 0.058 Uiso 1 1 calc R . .
H24F H -0.1482 0.2643 -0.3995 0.058 Uiso 1 1 calc R . .
C244 C 0.0147(8) 0.1686(7) -0.3634(5) 0.043(3) Uani 1 1 d . . .
H24G H 0.0365 0.1072 -0.3609 0.051 Uiso 1 1 calc R . .
H24H H 0.0699 0.2200 -0.3342 0.051 Uiso 1 1 calc R . .
H24I H 0.0103 0.1896 -0.4096 0.051 Uiso 1 1 calc R . .
C25 C -0.1191(7) 0.1833(6) -0.2155(5) 0.034(2) Uani 1 1 d . . .
H25 H -0.1388 0.2407 -0.2302 0.041 Uiso 1 1 calc R . .
C26 C -0.1152(7) 0.1646(6) -0.1457(4) 0.028(2) Uani 1 1 d . . .
C27 C -0.0804(6) 0.0807(6) -0.1257(4) 0.0232(19) Uani 1 1 d . . .
H27 H -0.0742 0.0653 -0.0799 0.028 Uiso 1 1 calc R . .
C261 C -0.1408(8) 0.2385(7) -0.0960(5) 0.039(2) Uani 1 1 d . . .
C262 C -0.1205(10) 0.2094(8) -0.0215(5) 0.057(3) Uani 1 1 d . . .
H26A H -0.1724 0.1452 -0.0158 0.069 Uiso 1 1 calc R . .
H26B H -0.1323 0.2594 0.0081 0.069 Uiso 1 1 calc R . .
H26C H -0.0441 0.2054 -0.0102 0.069 Uiso 1 1 calc R . .
C263 C -0.0634(9) 0.3444(7) -0.1008(6) 0.065(3) Uani 1 1 d . . .
H26D H 0.0126 0.3411 -0.1015 0.078 Uiso 1 1 calc R . .
H26E H -0.0647 0.3855 -0.0619 0.078 Uiso 1 1 calc R . .
H26F H -0.0893 0.3731 -0.1418 0.078 Uiso 1 1 calc R . .
C264 C -0.2651(8) 0.2426(8) -0.1139(5) 0.061(3) Uani 1 1 d . . .
H26G H -0.2745 0.2736 -0.1567 0.073 Uiso 1 1 calc R . .
H26H H -0.2826 0.2811 -0.0787 0.073 Uiso 1 1 calc R . .
H26I H -0.3152 0.1754 -0.1173 0.073 Uiso 1 1 calc R . .
Se2 Se 0.10684(8) -0.12022(6) -0.35751(4) 0.0302(3) Uani 1 1 d . . .
Se1 Se 0.00930(7) -0.08783(6) -0.14221(4) 0.0221(2) Uani 1 1 d . . .
C42 C 0.1695(7) -0.2293(7) -0.3294(4) 0.034(2) Uani 1 1 d . . .
C47 C 0.1898(7) -0.2916(6) -0.3803(4) 0.033(2) Uani 1 1 d . . .
H47 H 0.1867 -0.2735 -0.4256 0.040 Uiso 1 1 calc R . .
C461 C 0.2353(10) -0.4522(8) -0.4137(5) 0.052(3) Uani 1 1 d . . .
C462 C 0.1574(15) -0.5537(9) -0.4090(7) 0.134(8) Uani 1 1 d . . .
H46A H 0.0839 -0.5479 -0.4038 0.161 Uiso 1 1 calc R . .
H46B H 0.1863 -0.5856 -0.3703 0.161 Uiso 1 1 calc R . .
H46C H 0.1517 -0.5936 -0.4499 0.161 Uiso 1 1 calc R . .
C463 C 0.3567(12) -0.4565(12) -0.3990(7) 0.112(6) Uani 1 1 d . . .
H46D H 0.3665 -0.5085 -0.4278 0.134 Uiso 1 1 calc R . .
H46E H 0.3742 -0.4709 -0.3520 0.134 Uiso 1 1 calc R . .
H46F H 0.4066 -0.3928 -0.4080 0.134 Uiso 1 1 calc R . .
C464 C 0.2186(13) -0.4204(9) -0.4861(6) 0.089(5) Uani 1 1 d . . .
H46G H 0.1411 -0.4204 -0.4992 0.107 Uiso 1 1 calc R . .
H46H H 0.2365 -0.4667 -0.5159 0.107 Uiso 1 1 calc R . .
H46I H 0.2675 -0.3540 -0.4894 0.107 Uiso 1 1 calc R . .
C45 C 0.2203(8) -0.4010(6) -0.2923(4) 0.035(2) Uani 1 1 d . . .
H45 H 0.2408 -0.4588 -0.2794 0.042 Uiso 1 1 calc R . .
C44 C 0.2146(8) -0.3808(7) -0.3607(5) 0.040(2) Uani 1 1 d . . .
C43 C 0.1982(6) -0.3434(6) -0.2402(4) 0.0216(18) Uani 1 1 d . . .
C434 C 0.2208(8) -0.4845(6) -0.1599(4) 0.040(2) Uani 1 1 d . . .
H43A H 0.1547 -0.5360 -0.1802 0.048 Uiso 1 1 calc R . .
H43B H 0.2387 -0.4967 -0.1125 0.048 Uiso 1 1 calc R . .
H43C H 0.2835 -0.4853 -0.1829 0.048 Uiso 1 1 calc R . .
C431 C 0.1970(7) -0.3776(6) -0.1667(4) 0.028(2) Uani 1 1 d . . .
C432 C 0.0803(8) -0.3873(7) -0.1462(4) 0.042(2) Uani 1 1 d . . .
H43D H 0.0637 -0.3236 -0.1501 0.050 Uiso 1 1 calc R . .
H43E H 0.0804 -0.4072 -0.0998 0.050 Uiso 1 1 calc R . .
H43F H 0.0236 -0.4370 -0.1758 0.050 Uiso 1 1 calc R . .
C433 C 0.2885(8) -0.3011(7) -0.1168(4) 0.048(3) Uani 1 1 d . . .
H43G H 0.3618 -0.2956 -0.1290 0.057 Uiso 1 1 calc R . .
H43H H 0.2866 -0.3237 -0.0711 0.057 Uiso 1 1 calc R . .
H43I H 0.2739 -0.2365 -0.1191 0.057 Uiso 1 1 calc R . .
C421 C 0.1725(7) -0.2524(6) -0.2613(4) 0.028(2) Uani 1 1 d . . .
O41 O 0.1537(5) -0.1893(4) -0.2152(3) 0.0294(14) Uani 1 1 d . . .
O31 O 0.1876(4) 0.0140(4) -0.2289(3) 0.0253(13) Uani 1 1 d . . .
C33 C 0.2437(7) 0.0574(6) -0.2793(4) 0.026(2) Uani 1 1 d . . .
C32 C 0.2286(7) 0.0018(5) -0.3420(4) 0.0248(19) Uani 1 1 d . . .
C34 C 0.3180(7) 0.1549(6) -0.2708(4) 0.031(2) Uani 1 1 d . . .
C37 C 0.2849(8) 0.0444(6) -0.3955(4) 0.033(2) Uani 1 1 d . . .
H37 H 0.2720 0.0075 -0.4367 0.039 Uiso 1 1 calc R . .
C35 C 0.3740(7) 0.1935(6) -0.3252(4) 0.032(2) Uani 1 1 d . . .
H35 H 0.4237 0.2580 -0.3196 0.039 Uiso 1 1 calc R . .
C36 C 0.3594(8) 0.1399(6) -0.3884(4) 0.034(2) Uani 1 1 d . A .
C341 C 0.3350(7) 0.2197(6) -0.2049(4) 0.032(2) Uani 1 1 d . . .
C342 C 0.2217(8) 0.2406(6) -0.1957(5) 0.042(2) Uani 1 1 d . . .
H34A H 0.1969 0.2751 -0.2342 0.051 Uiso 1 1 calc R . .
H34B H 0.2325 0.2817 -0.1547 0.051 Uiso 1 1 calc R . .
H34C H 0.1654 0.1780 -0.1924 0.051 Uiso 1 1 calc R . .
C343 C 0.4223(9) 0.3243(7) -0.2066(5) 0.058(3) Uani 1 1 d . . .
H34D H 0.3992 0.3584 -0.2458 0.070 Uiso 1 1 calc R . .
H34E H 0.4955 0.3154 -0.2092 0.070 Uiso 1 1 calc R . .
H34F H 0.4262 0.3636 -0.1658 0.070 Uiso 1 1 calc R . .
C344 C 0.3757(8) 0.1686(7) -0.1419(4) 0.050(3) Uani 1 1 d . . .
H34G H 0.3888 0.2127 -0.1022 0.060 Uiso 1 1 calc R . .
H34H H 0.4449 0.1538 -0.1477 0.060 Uiso 1 1 calc R . .
H34I H 0.3191 0.1072 -0.1363 0.060 Uiso 1 1 calc R . .
C361 C 0.4196(7) 0.1888(6) -0.4470(4) 0.039(2) Uani 1 1 d D . .
C36A C 0.4742(17) 0.1152(13) -0.4803(10) 0.062(6) Uiso 0.50 1 d PD A 1
H36A H 0.4946 0.1398 -0.5233 0.074 Uiso 0.50 1 calc PR A 1
H36B H 0.4208 0.0496 -0.4876 0.074 Uiso 0.50 1 calc PR A 1
H36C H 0.5408 0.1110 -0.4505 0.074 Uiso 0.50 1 calc PR A 1
C36B C 0.5035(15) 0.2917(11) -0.4293(9) 0.055(6) Uiso 0.50 1 d PD A 1
H36D H 0.5684 0.2846 -0.3991 0.066 Uiso 0.50 1 calc PR A 1
H36E H 0.4682 0.3339 -0.4072 0.066 Uiso 0.50 1 calc PR A 1
H36F H 0.5269 0.3217 -0.4703 0.066 Uiso 0.50 1 calc PR A 1
C36C C 0.3214(13) 0.2029(14) -0.5042(9) 0.059(6) Uiso 0.50 1 d PD A 1
H36G H 0.2803 0.2431 -0.4854 0.071 Uiso 0.50 1 calc PR A 1
H36H H 0.2707 0.1381 -0.5197 0.071 Uiso 0.50 1 calc PR A 1
H36I H 0.3540 0.2359 -0.5420 0.071 Uiso 0.50 1 calc PR A 1
C36D C 0.4056(17) 0.2948(11) -0.4552(9) 0.054(6) Uiso 0.50 1 d PD A 2
H36J H 0.4347 0.3335 -0.4129 0.065 Uiso 0.50 1 calc PR A 2
H36K H 0.3267 0.2904 -0.4675 0.065 Uiso 0.50 1 calc PR A 2
H36L H 0.4464 0.3269 -0.4904 0.065 Uiso 0.50 1 calc PR A 2
C36E C 0.5513(13) 0.2008(15) -0.4230(10) 0.063(6) Uiso 0.50 1 d PD A 2
H36M H 0.5931 0.2287 -0.4589 0.076 Uiso 0.50 1 calc PR A 2
H36N H 0.5620 0.1360 -0.4129 0.076 Uiso 0.50 1 calc PR A 2
H36O H 0.5777 0.2449 -0.3829 0.076 Uiso 0.50 1 calc PR A 2
C36F C 0.3868(18) 0.1262(14) -0.5144(9) 0.071(7) Uiso 0.50 1 d PD A 2
H36P H 0.3104 0.1233 -0.5336 0.085 Uiso 0.50 1 calc PR A 2
H36Q H 0.3922 0.0593 -0.5062 0.085 Uiso 0.50 1 calc PR A 2
H36R H 0.4371 0.1568 -0.5457 0.085 Uiso 0.50 1 calc PR A 2
O100 O 0.3641(6) -0.0676(5) -0.1675(4) 0.065(2) Uani 1 1 d . . .
N5 N 0.5506(8) -0.1008(6) -0.2118(6) 0.075(3) Uani 1 1 d . . .
H5 H 0.4941 -0.0824 -0.1954 0.089 Uiso 1 1 calc R . .
C51 C 0.6248(10) -0.0071(9) -0.2334(7) 0.089(5) Uani 1 1 d . . .
H51A H 0.6812 -0.0237 -0.2567 0.107 Uiso 1 1 calc R . .
H51B H 0.6643 0.0350 -0.1932 0.107 Uiso 1 1 calc R . .
C52 C 0.5635(11) 0.0512(10) -0.2793(7) 0.102(5) Uani 1 1 d . . .
H52A H 0.5403 0.0175 -0.3237 0.122 Uiso 1 1 calc R . .
H52B H 0.6127 0.1174 -0.2831 0.122 Uiso 1 1 calc R . .
H52C H 0.4980 0.0564 -0.2608 0.122 Uiso 1 1 calc R . .
C61 C 0.4918(14) -0.1774(13) -0.2706(9) 0.138(8) Uani 1 1 d . . .
H61A H 0.4393 -0.2348 -0.2541 0.166 Uiso 1 1 calc R . .
H61B H 0.4494 -0.1472 -0.3051 0.166 Uiso 1 1 calc R . .
C62 C 0.577(2) -0.2092(15) -0.2994(12) 0.242(14) Uani 1 1 d . . .
H62A H 0.6390 -0.1517 -0.3038 0.290 Uiso 1 1 calc R . .
H62B H 0.5446 -0.2417 -0.3435 0.290 Uiso 1 1 calc R . .
H62C H 0.6028 -0.2556 -0.2699 0.290 Uiso 1 1 calc R . .
C71 C 0.6070(12) -0.1442(16) -0.1542(10) 0.155(10) Uani 1 1 d . . .
H71A H 0.6820 -0.1432 -0.1632 0.185 Uiso 1 1 calc R . .
H71B H 0.5645 -0.2141 -0.1516 0.185 Uiso 1 1 calc R . .
C72 C 0.6187(14) -0.0901(14) -0.0855(9) 0.155(9) Uani 1 1 d . . .
H72A H 0.6813 -0.0303 -0.0814 0.186 Uiso 1 1 calc R . .
H72B H 0.6318 -0.1337 -0.0495 0.186 Uiso 1 1 calc R . .
H72C H 0.5503 -0.0722 -0.0820 0.186 Uiso 1 1 calc R . .

loop_
_atom_site_aniso_label
_atom_site_aniso_U_11
_atom_site_aniso_U_22
_atom_site_aniso_U_33
_atom_site_aniso_U_23
_atom_site_aniso_U_13
_atom_site_aniso_U_12
Co1 0.0216(6) 0.0197(5) 0.0372(6) 0.0048(5) 0.0090(5) 0.0077(5)
O11 0.025(4) 0.021(3) 0.043(4) 0.000(3) 0.007(3) 0.001(3)
C12 0.027(5) 0.019(4) 0.038(5) 0.010(4) 0.006(4) 0.005(4)
C13 0.020(5) 0.026(5) 0.045(6) 0.006(4) 0.005(4) 0.002(4)
C14 0.015(4) 0.027(4) 0.031(4) -0.007(3) 0.007(3) 0.016(4)
C15 0.013(4) 0.019(4) 0.036(5) 0.007(4) 0.011(4) 0.011(4)
C16 0.015(5) 0.020(4) 0.045(6) 0.003(4) 0.002(4) -0.004(4)
C17 0.013(4) 0.017(4) 0.038(5) 0.001(4) 0.011(4) 0.003(4)
C151 0.024(5) 0.025(5) 0.044(5) 0.011(4) 0.019(4) 0.010(4)
C152 0.038(6) 0.045(6) 0.040(6) 0.017(5) 0.025(4) 0.013(5)
C153 0.019(5) 0.042(6) 0.063(6) 0.018(5) 0.017(4) 0.001(4)
C154 0.037(6) 0.028(5) 0.063(7) 0.013(5) 0.014(5) 0.013(5)
C171 0.043(7) 0.053(7) 0.039(6) -0.006(5) 0.013(5) -0.004(6)
C172 0.061(8) 0.051(7) 0.054(7) -0.015(5) 0.016(6) 0.001(6)
C173 0.088(10) 0.069(8) 0.054(7) -0.035(6) 0.028(7) -0.020(8)
C174 0.053(8) 0.082(8) 0.035(6) -0.004(6) -0.001(5) 0.001(7)
O21 0.044(4) 0.035(4) 0.028(3) 0.005(3) 0.012(3) 0.027(3)
C22 0.025(5) 0.008(4) 0.037(5) 0.007(4) 0.006(4) 0.002(4)
C23 0.008(4) 0.031(5) 0.043(6) 0.006(4) 0.009(4) 0.006(4)
C24 0.020(5) 0.029(5) 0.051(6) 0.011(4) 0.016(4) 0.005(4)
C241 0.049(7) 0.047(6) 0.039(6) 0.019(5) 0.016(5) 0.023(6)
C242 0.059(8) 0.075(8) 0.053(7) -0.004(6) -0.010(6) 0.032(7)
C243 0.049(3) 0.050(3) 0.048(3) 0.0033(10) 0.0076(11) 0.0156(12)
C244 0.029(6) 0.054(6) 0.052(6) 0.030(5) 0.022(5) 0.015(5)
C25 0.031(6) 0.024(5) 0.060(6) 0.016(4) 0.018(5) 0.022(4)
C26 0.018(5) 0.024(5) 0.046(6) -0.004(4) 0.008(4) 0.009(4)
C27 0.011(4) 0.029(5) 0.036(5) 0.011(4) 0.006(4) 0.015(4)
C261 0.033(6) 0.032(5) 0.063(7) -0.001(5) 0.016(5) 0.020(5)
C262 0.078(9) 0.058(7) 0.053(7) -0.008(5) 0.023(6) 0.043(7)
C263 0.061(8) 0.030(6) 0.109(9) -0.016(6) 0.030(7) 0.015(6)
C264 0.036(6) 0.093(9) 0.069(7) -0.024(7) 0.007(5) 0.045(6)
Se2 0.0286(6) 0.0239(5) 0.0391(6) 0.0031(4) 0.0092(4) 0.0070(4)
Se1 0.0148(5) 0.0184(4) 0.0378(5) 0.0054(4) 0.0083(4) 0.0099(4)
C42 0.029(5) 0.039(6) 0.039(6) 0.004(4) 0.008(4) 0.017(5)
C47 0.032(6) 0.030(5) 0.043(6) 0.001(4) 0.018(4) 0.014(4)
C461 0.062(8) 0.045(7) 0.061(7) -0.006(6) 0.015(6) 0.030(6)
C462 0.22(2) 0.042(8) 0.132(13) -0.025(8) 0.106(13) -0.011(11)
C463 0.119(14) 0.158(15) 0.095(11) -0.021(10) 0.020(9) 0.097(12)
C464 0.156(15) 0.081(9) 0.061(8) 0.008(7) 0.041(9) 0.070(10)
C45 0.036(6) 0.027(5) 0.046(6) 0.007(4) 0.010(5) 0.014(5)
C44 0.040(6) 0.040(6) 0.048(6) 0.000(5) 0.015(5) 0.023(5)
C43 0.010(4) 0.020(4) 0.038(5) 0.007(4) 0.007(4) 0.007(4)
C434 0.045(6) 0.044(6) 0.040(5) 0.009(4) 0.018(5) 0.022(5)
C431 0.023(5) 0.024(5) 0.042(5) 0.001(4) 0.007(4) 0.014(4)
C432 0.048(7) 0.045(6) 0.042(6) 0.010(5) 0.018(5) 0.024(5)
C433 0.052(7) 0.050(6) 0.050(6) 0.009(5) 0.008(5) 0.030(6)
C421 0.025(5) 0.022(5) 0.041(6) 0.006(4) 0.014(4) 0.010(4)
O41 0.037(4) 0.024(3) 0.036(3) 0.010(3) 0.014(3) 0.020(3)
O31 0.024(3) 0.019(3) 0.035(3) 0.004(3) 0.010(3) 0.006(3)
C33 0.023(5) 0.031(5) 0.026(5) 0.005(4) 0.007(4) 0.008(4)
C32 0.024(5) 0.015(4) 0.044(5) 0.011(4) 0.011(4) 0.017(4)
C34 0.023(5) 0.029(5) 0.038(5) -0.009(4) 0.002(4) 0.004(4)
C37 0.039(6) 0.024(5) 0.038(5) 0.004(4) 0.010(4) 0.013(5)
C35 0.025(5) 0.026(5) 0.046(6) 0.002(4) 0.014(4) 0.006(4)
C36 0.036(6) 0.028(5) 0.033(5) 0.004(4) 0.003(4) -0.001(5)
C341 0.027(5) 0.026(5) 0.039(5) -0.004(4) 0.014(4) -0.002(4)
C342 0.039(6) 0.032(5) 0.061(6) -0.013(5) 0.013(5) 0.016(5)
C343 0.047(7) 0.049(7) 0.071(8) -0.016(6) 0.026(6) -0.008(6)
C344 0.043(7) 0.063(7) 0.050(6) -0.018(5) 0.007(5) 0.024(6)
C361 0.036(6) 0.032(5) 0.046(6) 0.000(4) 0.016(5) 0.003(5)
O100 0.040(4) 0.046(4) 0.111(6) 0.010(4) 0.006(4) 0.016(4)
N5 0.046(6) 0.036(5) 0.145(10) 0.021(6) 0.021(6) 0.015(5)
C51 0.036(8) 0.065(9) 0.156(14) 0.035(9) 0.000(8) 0.005(7)
C52 0.078(10) 0.090(10) 0.152(14) 0.062(10) 0.043(9) 0.033(9)
C61 0.081(13) 0.119(14) 0.208(19) -0.064(14) 0.060(13) -0.003(11)
C62 0.24(3) 0.16(2) 0.33(3) -0.08(2) 0.15(3) -0.01(2)
C71 0.042(9) 0.22(2) 0.22(2) 0.153(19) 0.030(12) 0.064(13)
C72 0.106(15) 0.164(18) 0.147(16) 0.083(15) -0.052(13) -0.004(13)

loop_
_atom_type_symbol
_atom_type_description
_atom_type_scat_dispersion_real
_atom_type_scat_dispersion_imag
_atom_type_scat_source
C C 0.0033 0.0016 'International Tables Vol C Tables 4.2.6.8 and 6.1.1.4'
H H 0.0000 0.0000 'International Tables Vol C Tables 4.2.6.8 and 6.1.1.4'
O O 0.0106 0.0060 'International Tables Vol C Tables 4.2.6.8 and 6.1.1.4'
Co Co 0.3494 0.9721 'International Tables Vol C Tables 4.2.6.8 and 6.1.1.4'
Se Se -0.0929 2.2259 'International Tables Vol C Tables 4.2.6.8 and 6.1.1.4'
N N 0.0061 0.0033 'International Tables Vol C Tables 4.2.6.8 and 6.1.1.4'

loop_
_geom_angle_atom_site_label_1
_geom_angle_atom_site_label_2
_geom_angle_atom_site_label_3
_geom_angle
_geom_angle_site_symmetry_1
_geom_angle_site_symmetry_3
_geom_angle_publ_flag
O21 Co1 O11 91.6(2) . . ?
O21 Co1 O31 88.8(2) . . ?
O11 Co1 O31 179.2(3) . . ?
O21 Co1 O41 178.9(2) . . ?
O11 Co1 O41 88.7(2) . . ?
O31 Co1 O41 90.9(2) . . ?
O21 Co1 Se2 89.44(17) . . ?
O11 Co1 Se2 88.91(17) . . ?
O31 Co1 Se2 90.35(16) . . ?
O41 Co1 Se2 89.50(16) . . ?
O21 Co1 Se1 89.55(16) . . ?
O11 Co1 Se1 89.96(17) . . ?
O31 Co1 Se1 90.78(16) . . ?
O41 Co1 Se1 91.51(16) . . ?
Se2 Co1 Se1 178.47(7) . . ?
C12 O11 Co1 119.8(5) . . ?
O11 C12 C17 123.9(7) . . ?
O11 C12 C13 119.9(7) . . ?
C17 C12 C13 116.2(8) . . ?
C16 C13 C12 116.9(8) . . ?
C16 C13 C171 122.9(8) . . ?
C12 C13 C171 120.2(8) . . ?
C17 C14 C15 120.9(7) . . ?
C14 C15 C16 116.5(7) . . ?
C14 C15 C151 124.8(7) . . ?
C16 C15 C151 118.7(7) . . ?
C15 C16 C13 125.2(8) . . ?
C14 C17 C12 124.2(7) . . ?
C14 C17 Se1 121.4(6) . . ?
C12 C17 Se1 113.9(6) . . ?
C15 C151 C154 109.9(7) . . ?
C15 C151 C152 112.0(7) . . ?
C154 C151 C152 106.8(7) . . ?
C15 C151 C153 110.7(7) . . ?
C154 C151 C153 109.3(7) . . ?
C152 C151 C153 108.1(7) . . ?
C174 C171 C172 109.1(8) . . ?
C174 C171 C173 107.4(9) . . ?
C172 C171 C173 107.6(9) . . ?
C174 C171 C13 111.5(9) . . ?
C172 C171 C13 109.5(8) . . ?
C173 C171 C13 111.6(8) . . ?
C23 O21 Co1 119.0(5) . . ?
C27 C22 C23 122.9(7) . . ?
C27 C22 Se1 120.1(6) . . ?
C23 C22 Se1 116.4(6) . . ?
O21 C23 C22 121.0(7) . . ?
O21 C23 C24 120.5(8) . . ?
C22 C23 C24 118.4(8) . . ?
C25 C24 C23 116.9(8) . . ?
C25 C24 C241 121.0(8) . . ?
C23 C24 C241 121.9(8) . . ?
C244 C241 C242 107.7(8) . . ?
C244 C241 C24 111.1(8) . . ?
C242 C241 C24 108.9(8) . . ?
C244 C241 C243 104.4(8) . . ?
C242 C241 C243 112.8(8) . . ?
C24 C241 C243 111.8(8) . . ?
C24 C25 C26 125.2(8) . . ?
C27 C26 C25 115.3(7) . . ?
C27 C26 C261 124.1(8) . . ?
C25 C26 C261 120.5(8) . . ?
C22 C27 C26 121.0(8) . . ?
C263 C261 C262 107.3(8) . . ?
C263 C261 C26 110.1(8) . . ?
C262 C261 C26 111.8(7) . . ?
C263 C261 C264 107.9(8) . . ?
C262 C261 C264 108.8(8) . . ?
C26 C261 C264 110.8(8) . . ?
C32 Se2 C42 107.1(3) . . ?
C32 Se2 Co1 91.4(2) . . ?
C42 Se2 Co1 91.0(3) . . ?
C17 Se1 C22 106.3(3) . . ?
C17 Se1 Co1 91.8(2) . . ?
C22 Se1 Co1 90.5(2) . . ?
C421 C42 C47 123.5(8) . . ?
C421 C42 Se2 116.7(6) . . ?
C47 C42 Se2 118.7(7) . . ?
C44 C47 C42 118.3(8) . . ?
C462 C461 C464 108.9(10) . . ?
C462 C461 C463 109.7(11) . . ?
C464 C461 C463 105.9(10) . . ?
C462 C461 C44 108.5(9) . . ?
C464 C461 C44 114.3(9) . . ?
C463 C461 C44 109.6(9) . . ?
C44 C45 C43 126.7(8) . . ?
C45 C44 C47 117.3(8) . . ?
C45 C44 C461 122.1(9) . . ?
C47 C44 C461 120.6(9) . . ?
C45 C43 C421 115.1(8) . . ?
C45 C43 C431 122.4(7) . . ?
C421 C43 C431 122.5(7) . . ?
C432 C431 C43 109.8(7) . . ?
C432 C431 C433 109.2(7) . . ?
C43 C431 C433 110.6(7) . . ?
C432 C431 C434 107.9(7) . . ?
C43 C431 C434 110.9(7) . . ?
C433 C431 C434 108.4(7) . . ?
O41 C421 C42 120.6(7) . . ?
O41 C421 C43 120.3(7) . . ?
C42 C421 C43 119.1(7) . . ?
C421 O41 Co1 116.7(5) . . ?
C33 O31 Co1 119.8(5) . . ?
O31 C33 C34 121.8(7) . . ?
O31 C33 C32 118.9(7) . . ?
C34 C33 C32 119.3(7) . . ?
C37 C32 C33 120.6(7) . . ?
C37 C32 Se2 120.5(6) . . ?
C33 C32 Se2 117.6(6) . . ?
C35 C34 C33 117.9(7) . . ?
C35 C34 C341 120.4(8) . . ?
C33 C34 C341 121.6(8) . . ?
C36 C37 C32 121.4(8) . . ?
C34 C35 C36 123.8(8) . . ?
C37 C36 C35 117.0(8) . . ?
C37 C36 C361 122.1(8) . . ?
C35 C36 C361 120.9(8) . . ?
C344 C341 C34 112.0(7) . . ?
C344 C341 C342 108.9(7) . . ?
C34 C341 C342 109.5(7) . . ?
C344 C341 C343 107.4(8) . . ?
C34 C341 C343 112.6(7) . . ?
C342 C341 C343 106.3(7) . . ?
C36B C361 C36F 129.8(13) . . ?
C36B C361 C36 115.1(10) . . ?
C36F C361 C36 115.1(11) . . ?
C36B C361 C36D 48.9(9) . . ?
C36F C361 C36D 112.5(10) . . ?
C36 C361 C36D 109.2(10) . . ?
C36B C361 C36A 111.7(10) . . ?
C36F C361 C36A 47.3(9) . . ?
C36 C361 C36A 110.9(10) . . ?
C36D C361 C36A 139.8(12) . . ?
C36B C361 C36C 107.5(10) . . ?
C36F C361 C36C 58.8(9) . . ?
C36 C361 C36C 105.3(10) . . ?
C36D C361 C36C 62.2(9) . . ?
C36A C361 C36C 105.6(9) . . ?
C36B C361 C36E 58.8(9) . . ?
C36F C361 C36E 106.3(10) . . ?
C36 C361 C36E 105.8(10) . . ?
C36D C361 C36E 107.4(10) . . ?
C36A C361 C36E 62.0(9) . . ?
C36C C361 C36E 148.9(12) . . ?
C71 N5 C51 112.7(11) . . ?
C71 N5 C61 113.0(13) . . ?
C51 N5 C61 113.6(12) . . ?
N5 C51 C52 113.8(10) . . ?
C62 C61 N5 108.5(15) . . ?
N5 C71 C72 114.3(16) . . ?

loop_
_geom_bond_atom_site_label_1
_geom_bond_atom_site_label_2
_geom_bond_distance
_geom_bond_site_symmetry_2
_geom_bond_publ_flag
Co1 O21 1.895(5) . ?
Co1 O11 1.900(5) . ?
Co1 O31 1.918(5) . ?
Co1 O41 1.935(5) . ?
Co1 Se2 2.3215(16) . ?
Co1 Se1 2.3320(16) . ?
O11 C12 1.297(9) . ?
C12 C17 1.413(10) . ?
C12 C13 1.456(11) . ?
C13 C16 1.403(11) . ?
C13 C171 1.547(12) . ?
C14 C17 1.364(10) . ?
C14 C15 1.390(10) . ?
C15 C16 1.396(10) . ?
C15 C151 1.534(10) . ?
C17 Se1 1.935(7) . ?
C151 C154 1.532(11) . ?
C151 C152 1.536(11) . ?
C151 C153 1.540(11) . ?
C171 C174 1.497(13) . ?
C171 C172 1.533(14) . ?
C171 C173 1.542(13) . ?
O21 C23 1.338(9) . ?
C22 C27 1.379(10) . ?
C22 C23 1.381(11) . ?
C22 Se1 1.937(8) . ?
C23 C24 1.409(11) . ?
C24 C25 1.395(11) . ?
C24 C241 1.550(12) . ?
C241 C244 1.523(12) . ?
C241 C242 1.544(12) . ?
C241 C243 1.598(12) . ?
C25 C26 1.404(11) . ?
C26 C27 1.388(10) . ?
C26 C261 1.543(11) . ?
C261 C263 1.524(12) . ?
C261 C262 1.535(12) . ?
C261 C264 1.551(12) . ?
Se2 C32 1.918(8) . ?
Se2 C42 1.931(9) . ?
C42 C421 1.385(11) . ?
C42 C47 1.420(11) . ?
C47 C44 1.396(12) . ?
C461 C462 1.481(15) . ?
C461 C464 1.503(14) . ?
C461 C463 1.513(16) . ?
C461 C44 1.535(12) . ?
C45 C44 1.381(11) . ?
C45 C43 1.405(11) . ?
C43 C421 1.432(10) . ?
C43 C431 1.533(11) . ?
C434 C431 1.590(11) . ?
C431 C432 1.533(11) . ?
C431 C433 1.546(11) . ?
C421 O41 1.349(9) . ?
O31 C33 1.348(9) . ?
C33 C34 1.401(11) . ?
C33 C32 1.420(10) . ?
C32 C37 1.397(11) . ?
C34 C35 1.397(11) . ?
C34 C341 1.535(11) . ?
C37 C36 1.381(11) . ?
C35 C36 1.415(11) . ?
C36 C361 1.530(11) . ?
C341 C344 1.528(12) . ?
C341 C342 1.549(11) . ?
C341 C343 1.553(11) . ?
C361 C36B 1.517(13) . ?
C361 C36F 1.527(13) . ?
C361 C36D 1.531(13) . ?
C361 C36A 1.562(13) . ?
C361 C36C 1.595(13) . ?
C361 C36E 1.598(13) . ?
N5 C71 1.471(16) . ?
N5 C51 1.473(13) . ?
N5 C61 1.525(16) . ?
C51 C52 1.483(15) . ?
C61 C62 1.44(2) . ?
C71 C72 1.52(2) . ?
